data_4116898
loop_
_publ_author_name
'Dongwhan Lee'
'Stephen J. Lippard'

_publ_section_title
;
 Structural and Functional Models of the Dioxygen-Activating Centers of
 Non-Heme Diiron Enzymes Ribonucleotide Reductase and Soluble Methane
 Monooxygenase
;
_journal_name_full 'Journal of the American Chemical Society'
_journal_page_first 12153
_journal_page_last 12154
_journal_paper_doi 10.1021/ja9831094
_journal_volume 120
_journal_year 1998
_chemical_formula_sum 'C97 H80 Cl6 Fe2 N2 O10'
_chemical_formula_weight 1758.03
_chemical_name_common '[Fe2(m-OH)2(m-O2CAr)2(O2CAr)2(py)2]'
_chemical_name_systematic
; 
 ? 
;
_space_group_IT_number 2
_symmetry_cell_setting triclinic
_symmetry_space_group_name_Hall '-P 1'
_symmetry_space_group_name_H-M 'P -1'
_atom_sites_solution_hydrogens geom
_atom_sites_solution_primary direct
_atom_sites_solution_secondary difmap
_audit_creation_method SHELXL-97
_cell_angle_alpha 91.8950(10)
_cell_angle_beta 102.2890(10)
_cell_angle_gamma 103.7510(10)
_cell_formula_units_Z 2
_cell_length_a 13.7957(2)
_cell_length_b 15.4489(2)
_cell_length_c 22.27310(10)
_cell_measurement_temperature 188(2)
_cell_volume 4487.78(9)
_computing_cell_refinement 'Bruker SMART'
_computing_data_collection 'Bruker SMART'
_computing_data_reduction 'Bruker SHELXTL'
_computing_molecular_graphics 'Bruker SHELXTL'
_computing_publication_material 'Bruker SHELXTL'
_computing_structure_refinement 'SHELXL-97 (Sheldrick, 1997)'
_computing_structure_solution 'SHELXS-97 (Sheldrick, 1990)'
_diffrn_ambient_temperature 188(2)
_diffrn_measured_fraction_theta_full 0.854
_diffrn_measured_fraction_theta_max 0.854
_diffrn_measurement_device_type 'CCD area detector'
_diffrn_measurement_method 'phi and omega scans'
_diffrn_radiation_monochromator graphite
_diffrn_radiation_source 'fine-focus sealed tube'
_diffrn_radiation_type MoK\a
_diffrn_radiation_wavelength 0.71073
_diffrn_reflns_av_R_equivalents 0.0229
_diffrn_reflns_av_sigmaI/netI 0.0600
_diffrn_reflns_limit_h_max 12
_diffrn_reflns_limit_h_min -18
_diffrn_reflns_limit_k_max 20
_diffrn_reflns_limit_k_min -20
_diffrn_reflns_limit_l_max 27
_diffrn_reflns_limit_l_min -28
_diffrn_reflns_number 26809
_diffrn_reflns_theta_full 28.20
_diffrn_reflns_theta_max 28.20
_diffrn_reflns_theta_min 1.36
_exptl_absorpt_coefficient_mu 0.561
_exptl_absorpt_correction_T_max 1.000000
_exptl_absorpt_correction_T_min 0.735962
_exptl_absorpt_correction_type SADABS
_exptl_crystal_colour 'greenish ye'
_exptl_crystal_density_diffrn 1.301
_exptl_crystal_description block
_exptl_crystal_F_000 1820
_exptl_crystal_size_max 0.2
_exptl_crystal_size_mid 0.3
_exptl_crystal_size_min 0.4
_refine_diff_density_max 0.914
_refine_diff_density_min -1.057
_refine_diff_density_rms 0.083
_refine_ls_extinction_method none
_refine_ls_goodness_of_fit_ref 1.047
_refine_ls_hydrogen_treatment mixed
_refine_ls_matrix_type full
_refine_ls_number_parameters 1102
_refine_ls_number_reflns 18901
_refine_ls_number_restraints 3
_refine_ls_restrained_S_all 1.049
_refine_ls_R_factor_all 0.0932
_refine_ls_R_factor_gt 0.0633
_refine_ls_shift/su_max 1.542
_refine_ls_shift/su_mean 0.029
_refine_ls_structure_factor_coef Fsqd
_refine_ls_weighting_details 'calc w=1/[\s^2^(Fo^2^)+(0.1020P)^2^+3.0620P] where P=(Fo^2^+2Fc^2^)/3'
_refine_ls_weighting_scheme calc
_refine_ls_wR_factor_gt 0.1706
_refine_ls_wR_factor_ref 0.1904
_reflns_number_gt 13454
_reflns_number_total 18901
_reflns_threshold_expression >2sigma(I)
_cod_data_source_file ja9831094_4.cif
_cod_data_source_block structure
_cod_database_code 4116898

loop_
_symmetry_equiv_pos_as_xyz
'x, y, z'
'-x, -y, -z'

loop_
_atom_site_label
_atom_site_type_symbol
_atom_site_fract_x
_atom_site_fract_y
_atom_site_fract_z
_atom_site_U_iso_or_equiv
_atom_site_adp_type
_atom_site_occupancy
_atom_site_symmetry_multiplicity
_atom_site_calc_flag
_atom_site_refinement_flags
_atom_site_disorder_assembly
_atom_site_disorder_group
Fe1 Fe 0.06994(3) 1.03918(3) 1.557440(19) 0.02271(11) Uani 1 1 d . . .
Fe2 Fe -0.06689(3) 1.46496(3) 1.03885(2) 0.02376(12) Uani 1 1 d . . .
O1C O -0.14626(16) 1.55384(14) 0.99931(10) 0.0278(5) Uani 1 1 d . . .
O1 O 0.18400(16) 1.14345(14) 1.59303(10) 0.0287(5) Uani 1 1 d . . .
O1B O 0.14734(16) 0.95104(14) 1.53361(9) 0.0252(4) Uani 1 1 d . . .
O1D O -0.18144(17) 1.36081(14) 1.03776(10) 0.0303(5) Uani 1 1 d . . .
O2B O 0.04216(16) 0.89244(14) 1.44065(10) 0.0262(5) Uani 1 1 d . . .
O2C O 0.04367(16) 1.39264(14) 1.06532(10) 0.0282(5) Uani 1 1 d . . .
O2 O 0.1947(2) 1.23433(16) 1.51683(11) 0.0408(6) Uani 1 1 d . . .
O2D O -0.1901(2) 1.27165(17) 0.95402(13) 0.0514(7) Uani 1 1 d . . .
O20 O -0.05758(18) 1.43739(18) 0.95331(11) 0.0288(5) Uani 1 1 d . . .
O10 O -0.05560(17) 0.93691(16) 1.53068(10) 0.0274(5) Uani 1 1 d . . .
N1 N 0.0965(2) 1.00097(18) 1.65024(12) 0.0291(6) Uani 1 1 d . . .
N2 N -0.0854(2) 1.50087(18) 1.12880(12) 0.0296(6) Uani 1 1 d . . .
C1A C -0.0950(3) 1.4715(3) 1.5812(2) 0.0514(10) Uani 1 1 d . . .
H1A1 H -0.0883 1.5200 1.6111 0.077 Uiso 1 1 calc R . .
H1A2 H -0.1497 1.4222 1.5854 0.077 Uiso 1 1 calc R . .
H1A3 H -0.1099 1.4908 1.5405 0.077 Uiso 1 1 calc R . .
C1P C 0.1898(3) 0.9941(3) 1.67810(18) 0.0478(10) Uani 1 1 d . . .
H1PA H 0.2405 1.0023 1.6557 0.057 Uiso 1 1 calc R . .
C1D C 0.0869(4) 1.0386(3) 1.1104(2) 0.0571(11) Uani 1 1 d . . .
H1D1 H 0.1420 1.0883 1.1303 0.086 Uiso 1 1 calc R . .
H1D2 H 0.1024 1.0157 1.0740 0.086 Uiso 1 1 calc R . .
H1D3 H 0.0783 0.9925 1.1381 0.086 Uiso 1 1 calc R . .
C1Q C -0.0313(3) 1.4750(3) 1.17923(17) 0.0503(10) Uani 1 1 d . . .
H1QA H 0.0195 1.4465 1.1752 0.060 Uiso 1 1 calc R . .
C1B C -0.0217(4) 0.7197(3) 1.7065(2) 0.0666(13) Uani 1 1 d . . .
H1B1 H 0.0237 0.7160 1.7449 0.100 Uiso 1 1 calc R . .
H1B2 H -0.0762 0.6660 1.6967 0.100 Uiso 1 1 calc R . .
H1B3 H -0.0500 0.7703 1.7099 0.100 Uiso 1 1 calc R . .
C1C C 0.0034(5) 1.2015(4) 0.7710(2) 0.0871(18) Uani 1 1 d . . .
H1C1 H -0.0591 1.1552 0.7644 0.131 Uiso 1 1 calc R . .
H1C2 H 0.0486 1.1842 0.7483 0.131 Uiso 1 1 calc R . .
H1C3 H -0.0116 1.2561 0.7572 0.131 Uiso 1 1 calc R . .
C2D C -0.0103(3) 1.0689(3) 1.09294(18) 0.0445(9) Uani 1 1 d . . .
C2B C 0.0372(3) 0.7305(3) 1.65560(19) 0.0452(9) Uani 1 1 d . . .
C2A C 0.0041(3) 1.4424(2) 1.59152(16) 0.0401(8) Uani 1 1 d . . .
C2Q C -0.0489(4) 1.4896(4) 1.2370(2) 0.0669(14) Uani 1 1 d . . .
H2QA H -0.0094 1.4718 1.2713 0.080 Uiso 1 1 calc R . .
C2C C 0.0546(4) 1.2157(3) 0.8395(2) 0.0560(11) Uani 1 1 d . . .
C2P C 0.2141(4) 0.9753(3) 1.7390(2) 0.0630(13) Uani 1 1 d . . .
H2PA H 0.2797 0.9703 1.7569 0.076 Uiso 1 1 calc R . .
C3D C -0.1016(3) 1.0095(3) 1.06200(19) 0.0482(10) Uani 1 1 d . . .
H3DA H -0.1017 0.9507 1.0517 0.058 Uiso 1 1 calc R . .
C3Q C -0.1241(3) 1.5300(3) 1.24394(18) 0.0517(10) Uani 1 1 d . . .
H3QA H -0.1387 1.5378 1.2824 0.062 Uiso 1 1 calc R . .
C3B C 0.1430(3) 0.7445(3) 1.6688(2) 0.0540(11) Uani 1 1 d . . .
H3BA H 0.1781 0.7448 1.7094 0.065 Uiso 1 1 calc R . .
C3A C 0.0941(3) 1.5011(2) 1.58536(18) 0.0437(9) Uani 1 1 d . . .
H3AA H 0.0928 1.5581 1.5737 0.052 Uiso 1 1 calc R . .
C3P C 0.1403(4) 0.9641(3) 1.77267(19) 0.0600(12) Uani 1 1 d . . .
H3PA H 0.1551 0.9522 1.8138 0.072 Uiso 1 1 calc R . .
C3C C 0.1599(4) 1.2243(3) 0.8603(2) 0.0547(11) Uani 1 1 d . . .
H3CA H 0.1985 1.2171 0.8318 0.066 Uiso 1 1 calc R . .
C4B C 0.1977(3) 0.7581(3) 1.62288(18) 0.0466(9) Uani 1 1 d . . .
H4BA H 0.2686 0.7673 1.6332 0.056 Uiso 1 1 calc R . .
C4Q C -0.1777(3) 1.5588(3) 1.19261(19) 0.0514(10) Uani 1 1 d . . .
H4QA H -0.2277 1.5885 1.1960 0.062 Uiso 1 1 calc R . .
C4A C 0.1856(3) 1.4760(2) 1.59622(18) 0.0435(9) Uani 1 1 d . . .
H4AA H 0.2448 1.5166 1.5917 0.052 Uiso 1 1 calc R . .
C4D C -0.1919(3) 1.0360(3) 1.04621(18) 0.0471(9) Uani 1 1 d . . .
H4DA H -0.2514 0.9946 1.0254 0.057 Uiso 1 1 calc R . .
C4C C 0.2077(3) 1.2431(3) 0.92170(18) 0.0439(9) Uani 1 1 d . . .
H4CA H 0.2781 1.2502 0.9338 0.053 Uiso 1 1 calc R . .
C4P C 0.0436(4) 0.9707(3) 1.7442(2) 0.0594(12) Uani 1 1 d . . .
H4PA H -0.0082 0.9626 1.7657 0.071 Uiso 1 1 calc R . .
C5B C 0.1477(3) 0.7582(2) 1.56141(16) 0.0318(7) Uani 1 1 d . . .
C5D C -0.1957(3) 1.1244(2) 1.06098(16) 0.0386(8) Uani 1 1 d . . .
C5A C 0.1914(3) 1.3904(2) 1.61398(16) 0.0359(8) Uani 1 1 d . . .
C5C C 0.1518(3) 1.2517(2) 0.96660(17) 0.0362(8) Uani 1 1 d . . .
C5Q C -0.1569(3) 1.5432(3) 1.13578(18) 0.0455(9) Uani 1 1 d . . .
H5QA H -0.1938 1.5628 1.1012 0.055 Uiso 1 1 calc R . .
C5P C 0.0245(3) 0.9894(3) 1.68310(17) 0.0431(9) Uani 1 1 d . . .
H5PA H -0.0407 0.9942 1.6642 0.052 Uiso 1 1 calc R . .
C6B C 0.0414(3) 0.7418(2) 1.54779(17) 0.0340(7) Uani 1 1 d . . .
H6BA H 0.0061 0.7397 1.5070 0.041 Uiso 1 1 calc R . .
C6A C 0.1003(3) 1.3316(2) 1.61919(16) 0.0357(8) Uani 1 1 d . . .
H6AA H 0.1012 1.2743 1.6303 0.043 Uiso 1 1 calc R . .
C6C C 0.0458(3) 1.2398(2) 0.94661(19) 0.0423(9) Uani 1 1 d . . .
H6CA H 0.0064 1.2436 0.9752 0.051 Uiso 1 1 calc R . .
C6D C -0.1044(3) 1.1839(2) 1.09162(18) 0.0433(9) Uani 1 1 d . . .
H6DA H -0.1042 1.2428 1.1018 0.052 Uiso 1 1 calc R . .
C7B C -0.0133(3) 0.7282(2) 1.59448(18) 0.0397(8) Uani 1 1 d . . .
H7BA H -0.0844 0.7174 1.5843 0.048 Uiso 1 1 calc R . .
C7D C -0.0138(3) 1.1573(2) 1.10729(18) 0.0454(9) Uani 1 1 d . . .
H7DA H 0.0459 1.1987 1.1277 0.054 Uiso 1 1 calc R . .
C7A C 0.0087(3) 1.3565(2) 1.60827(16) 0.0383(8) Uani 1 1 d . . .
H7AA H -0.0508 1.3156 1.6121 0.046 Uiso 1 1 calc R . .
C7C C -0.0009(3) 1.2224(3) 0.8840(2) 0.0528(11) Uani 1 1 d . . .
H7CA H -0.0713 1.2151 0.8716 0.063 Uiso 1 1 calc R . .
C8B C 0.2078(2) 0.7781(2) 1.51255(15) 0.0296(7) Uani 1 1 d . . .
C8C C 0.2055(3) 1.2717(2) 1.03297(16) 0.0317(7) Uani 1 1 d . . .
C8D C -0.2971(3) 1.1482(2) 1.04506(17) 0.0399(8) Uani 1 1 d . . .
C8A C 0.2924(3) 1.3673(2) 1.63178(17) 0.0389(8) Uani 1 1 d . . .
C9B C 0.2779(3) 0.7280(2) 1.50485(17) 0.0355(8) Uani 1 1 d . . .
H9BA H 0.2860 0.6818 1.5297 0.043 Uiso 1 1 calc R . .
C9C C 0.2700(3) 1.2187(2) 1.05989(19) 0.0408(9) Uani 1 1 d . . .
H9CA H 0.2783 1.1717 1.0359 0.049 Uiso 1 1 calc R . .
C9A C 0.3738(3) 1.4310(3) 1.6697(2) 0.0589(12) Uani 1 1 d . . .
H9AA H 0.3645 1.4865 1.6807 0.071 Uiso 1 1 calc R . .
C9D C -0.3826(4) 1.0889(3) 1.0584(2) 0.0581(12) Uani 1 1 d . . .
H9DA H -0.3744 1.0383 1.0784 0.070 Uiso 1 1 calc R . .
C10B C 0.3347(3) 0.7471(2) 1.46053(18) 0.0377(8) Uani 1 1 d . . .
H10A H 0.3806 0.7135 1.4556 0.045 Uiso 1 1 calc R . .
C10C C 0.3212(3) 1.2347(3) 1.12098(19) 0.0458(9) Uani 1 1 d . . .
H10C H 0.3624 1.1980 1.1381 0.055 Uiso 1 1 calc R . .
C10D C -0.4793(4) 1.1052(3) 1.0419(3) 0.0698(14) Uani 1 1 d . . .
H10D H -0.5353 1.0654 1.0510 0.084 Uiso 1 1 calc R . .
C10A C 0.4682(4) 1.4126(3) 1.6911(3) 0.0715(15) Uani 1 1 d . . .
H10B H 0.5225 1.4563 1.7149 0.086 Uiso 1 1 calc R . .
C11B C 0.3236(2) 0.8162(2) 1.42336(16) 0.0320(7) Uani 1 1 d . . .
H11A H 0.3628 0.8287 1.3941 0.038 Uiso 1 1 calc R . .
C11C C 0.3113(3) 1.3054(2) 1.15671(17) 0.0380(8) Uani 1 1 d . . .
H11C H 0.3474 1.3165 1.1977 0.046 Uiso 1 1 calc R . .
C11A C 0.4811(3) 1.3286(3) 1.6767(2) 0.0624(13) Uani 1 1 d . . .
H11B H 0.5436 1.3157 1.6925 0.075 Uiso 1 1 calc R . .
C12B C 0.2544(2) 0.8675(2) 1.42925(14) 0.0267(6) Uani 1 1 d . . .
C12A C 0.4017(3) 1.2630(2) 1.63896(18) 0.0412(8) Uani 1 1 d . . .
C12C C 0.2481(3) 1.3607(2) 1.13272(16) 0.0310(7) Uani 1 1 d . . .
C12D C -0.4093(3) 1.2411(3) 0.9987(2) 0.0456(9) Uani 1 1 d . . .
C13B C 0.1964(2) 0.8466(2) 1.47436(14) 0.0245(6) Uani 1 1 d . . .
C13A C 0.3076(3) 1.2836(2) 1.61516(16) 0.0342(7) Uani 1 1 d . . .
C13C C 0.1942(2) 1.3423(2) 1.07043(15) 0.0285(7) Uani 1 1 d . . .
C13D C -0.3109(3) 1.2253(2) 1.01607(17) 0.0363(8) Uani 1 1 d . . .
C14B C 0.1220(2) 0.90114(19) 1.48338(14) 0.0238(6) Uani 1 1 d . . .
C14D C -0.2202(3) 1.2903(2) 0.99995(16) 0.0327(7) Uani 1 1 d . . .
C15B C 0.2489(2) 0.9444(2) 1.39084(15) 0.0286(7) Uani 1 1 d . . .
C15C C 0.2437(2) 1.4388(2) 1.17230(15) 0.0319(7) Uani 1 1 d . . .
C15A C 0.4199(3) 1.1724(2) 1.62754(18) 0.0390(8) Uani 1 1 d . . .
C15D C -0.4311(3) 1.3184(3) 0.9650(2) 0.0481(10) Uani 1 1 d . . .
C16B C 0.2521(3) 0.9370(3) 1.32827(16) 0.0380(8) Uani 1 1 d . . .
H16A H 0.2536 0.8824 1.3101 0.046 Uiso 1 1 calc R . .
C16A C 0.4578(3) 1.1287(3) 1.67749(18) 0.0453(9) Uani 1 1 d . . .
H16B H 0.4710 1.1561 1.7172 0.054 Uiso 1 1 calc R . .
C16C C 0.2355(3) 1.4301(3) 1.23342(17) 0.0416(8) Uani 1 1 d . . .
H16C H 0.2331 1.3749 1.2493 0.050 Uiso 1 1 calc R . .
C16D C -0.5023(4) 1.3022(4) 0.9079(3) 0.0679(13) Uani 1 1 d . . .
H16D H -0.5314 1.2435 0.8909 0.081 Uiso 1 1 calc R . .
C17D C -0.5302(4) 1.3722(4) 0.8761(3) 0.0787(16) Uani 1 1 d . . .
H17C H -0.5762 1.3597 0.8379 0.094 Uiso 1 1 calc R . .
C17B C 0.2529(3) 1.0086(3) 1.29339(17) 0.0442(9) Uani 1 1 d . . .
H17A H 0.2547 1.0012 1.2521 0.053 Uiso 1 1 calc R . .
C17A C 0.4763(3) 1.0450(3) 1.66918(19) 0.0471(9) Uani 1 1 d . . .
H17B H 0.5012 1.0170 1.7034 0.057 Uiso 1 1 calc R . .
C17C C 0.2309(3) 1.5020(3) 1.27086(19) 0.0517(10) Uani 1 1 d . . .
H17D H 0.2256 1.4946 1.3114 0.062 Uiso 1 1 calc R . .
C18A C 0.4580(3) 1.0024(3) 1.61028(19) 0.0416(9) Uani 1 1 d . . .
C18B C 0.2511(3) 1.0923(3) 1.31815(19) 0.0439(9) Uani 1 1 d . . .
C18C C 0.2342(3) 1.5855(3) 1.2480(2) 0.0523(10) Uani 1 1 d . . .
C18D C -0.4897(4) 1.4604(4) 0.9011(3) 0.0718(15) Uani 1 1 d . . .
C19B C 0.2469(3) 1.1002(2) 1.37981(17) 0.0357(8) Uani 1 1 d . . .
H19A H 0.2451 1.1550 1.3976 0.043 Uiso 1 1 calc R . .
C19A C 0.4213(3) 1.0466(3) 1.56045(19) 0.0429(9) Uani 1 1 d . . .
H19B H 0.4089 1.0194 1.5208 0.051 Uiso 1 1 calc R . .
C19C C 0.2441(3) 1.5947(3) 1.18774(19) 0.0480(10) Uani 1 1 d . . .
H19C H 0.2470 1.6500 1.1720 0.058 Uiso 1 1 calc R . .
C19D C -0.4187(4) 1.4770(3) 0.9570(3) 0.0695(15) Uani 1 1 d . . .
H19D H -0.3901 1.5358 0.9737 0.083 Uiso 1 1 calc R . .
C20B C 0.2455(2) 1.0277(2) 1.41569(16) 0.0304(7) Uani 1 1 d . . .
H20A H 0.2421 1.0349 1.4568 0.036 Uiso 1 1 calc R . .
C20C C 0.2497(3) 1.5226(2) 1.15031(17) 0.0379(8) Uani 1 1 d . . .
H20C H 0.2575 1.5308 1.1103 0.046 Uiso 1 1 calc R . .
C20A C 0.4025(3) 1.1305(3) 1.56819(18) 0.0406(8) Uani 1 1 d . . .
H20B H 0.3784 1.1587 1.5339 0.049 Uiso 1 1 calc R . .
C20D C -0.3889(3) 1.4078(3) 0.9889(2) 0.0577(12) Uani 1 1 d . . .
H20D H -0.3406 1.4211 1.0262 0.069 Uiso 1 1 calc R . .
C21A C 0.4781(3) 0.9114(3) 1.6013(2) 0.0541(11) Uani 1 1 d . . .
H21A H 0.5436 0.9109 1.6266 0.081 Uiso 1 1 calc R . .
H21B H 0.4778 0.8988 1.5588 0.081 Uiso 1 1 calc R . .
H21C H 0.4256 0.8667 1.6129 0.081 Uiso 1 1 calc R . .
C21B C 0.2569(4) 1.1722(3) 1.2801(2) 0.0687(14) Uani 1 1 d . . .
H21D H 0.1931 1.1651 1.2507 0.103 Uiso 1 1 calc R . .
H21E H 0.3112 1.1765 1.2588 0.103 Uiso 1 1 calc R . .
H21F H 0.2701 1.2258 1.3069 0.103 Uiso 1 1 calc R . .
C21C C 0.2241(5) 1.6630(4) 1.2877(3) 0.0821(17) Uani 1 1 d . . .
H21G H 0.1531 1.6628 1.2820 0.123 Uiso 1 1 calc R . .
H21H H 0.2611 1.7183 1.2760 0.123 Uiso 1 1 calc R . .
H21I H 0.2517 1.6570 1.3303 0.123 Uiso 1 1 calc R . .
C21D C -0.5227(4) 1.5355(4) 0.8676(4) 0.101(2) Uani 1 1 d . . .
H21J H -0.5099 1.5335 0.8269 0.152 Uiso 1 1 calc R . .
H21K H -0.4846 1.5918 0.8899 0.152 Uiso 1 1 calc R . .
H21L H -0.5945 1.5290 0.8647 0.152 Uiso 1 1 calc R . .
C14A C 0.2221(2) 1.2162(2) 1.57021(15) 0.0294(7) Uani 1 1 d . . .
C14C C 0.1222(2) 1.39848(19) 1.04355(14) 0.0252(6) Uani 1 1 d . . .
C11D C -0.4927(3) 1.1795(3) 1.0122(2) 0.0627(13) Uani 1 1 d . . .
H11D H -0.5580 1.1890 1.0009 0.075 Uiso 1 1 calc R . .
C1S C 0.3744(5) 1.3948(5) 1.4868(3) 0.0950(19) Uiso 1 1 d . . .
Cl1 Cl 0.4302(7) 1.3289(6) 1.4596(6) 0.120(4) Uiso 0.285(11) 1 d P A 1
Cl2 Cl 0.3386(7) 1.4581(8) 1.4263(6) 0.125(4) Uiso 0.285(11) 1 d P A 1
Cl1A Cl 0.3438(3) 1.4878(3) 1.4545(3) 0.0920(16) Uiso 0.531(11) 1 d P A 1
Cl2A Cl 0.4425(5) 1.3394(4) 1.4319(4) 0.137(2) Uiso 0.531(11) 1 d P A 1
Cl2B Cl 0.3428(15) 1.3618(12) 1.4107(9) 0.174(8) Uiso 0.180(6) 1 d P A 1
Cl1B Cl 0.3612(7) 1.5183(7) 1.4861(6) 0.085(3) Uiso 0.180(6) 1 d P A 1
C10S C 0.6303(11) 1.1267(9) 0.8496(7) 0.103(4) Uiso 0.564(4) 1 d P B 3
Cl10 Cl 0.7033(3) 1.0421(3) 0.87323(16) 0.1065(12) Uiso 0.564(4) 1 d P B 3
Cl11 Cl 0.49991(18) 1.07489(16) 0.84320(11) 0.0701(8) Uiso 0.564(4) 1 d P B 3
C10T C 0.631(2) 1.1067(16) 0.8859(12) 0.071(6) Uiso 0.243(7) 1 d P C 4
Cl20 Cl 0.6647(6) 0.9884(4) 0.8657(3) 0.061(2) Uiso 0.243(7) 1 d P C 4
Cl21 Cl 0.6990(6) 1.1544(4) 0.8114(3) 0.065(2) Uiso 0.243(7) 1 d P C 4
C10U C 0.6824(16) 1.1039(13) 0.8768(9) 0.032(4) Uiso 0.180(7) 1 d P D 5
Cl30 Cl 0.6146(9) 0.9858(6) 0.8478(5) 0.076(3) Uiso 0.180(7) 1 d P D 5
Cl31 Cl 0.6563(9) 1.1618(6) 0.8145(4) 0.069(3) Uiso 0.180(7) 1 d P D 5
H1S H -0.065(2) 0.888(2) 1.5352(15) 0.015(8) Uiso 1 1 d . . .
H2S H -0.071(3) 1.396(3) 0.9444(19) 0.033(13) Uiso 1 1 d . . .
Cl40 Cl 0.4335(4) 0.8297(4) 0.7764(3) 0.182(2) Uiso 0.607(6) 1 d P . .
C50S C 0.3778(17) 0.7599(15) 0.8089(10) 0.085(6) Uiso 0.421(5) 1 d P E 6
Cl50 Cl 0.2925(4) 0.6900(3) 0.8261(2) 0.1003(17) Uiso 0.421(5) 1 d P E 6
C60S C 0.4400(9) 0.7610(10) 0.7531(6) 0.081(3) Uiso 0.579(5) 1 d P E 7
Cl60 Cl 0.4444(10) 0.6851(9) 0.7072(6) 0.024(6) Uiso 0.065(6) 1 d P E 7
Cl71 Cl 0.3623(10) 0.6626(8) 0.7559(6) 0.225(5) Uiso 0.393(6) 1 d P F 8
Cl70 Cl 0.4674(16) 0.6910(13) 0.6884(10) 0.371(12) Uiso 0.393(6) 1 d P F 8
C80S C 0.409(2) 0.6717(18) 0.7357(12) 0.047(5) Uiso 0.20 1 d P E 9
Cl81 Cl 0.373(2) 0.7339(15) 0.8161(11) 0.169(9) Uiso 0.20 1 d P E 9
Cl80 Cl 0.4369(12) 0.7096(14) 0.7327(9) 0.125(4) Uiso 0.20 1 d P E 9

loop_
_atom_site_aniso_label
_atom_site_aniso_U_11
_atom_site_aniso_U_22
_atom_site_aniso_U_33
_atom_site_aniso_U_23
_atom_site_aniso_U_13
_atom_site_aniso_U_12
Fe1 0.0210(2) 0.0229(2) 0.0241(2) 0.00362(17) 0.00391(17) 0.00619(17)
Fe2 0.0235(2) 0.0222(2) 0.0271(2) 0.00485(17) 0.00889(18) 0.00565(17)
O1C 0.0278(12) 0.0274(11) 0.0315(12) 0.0082(9) 0.0096(9) 0.0096(9)
O1 0.0258(11) 0.0252(11) 0.0332(12) 0.0054(9) 0.0045(9) 0.0042(9)
O1B 0.0243(11) 0.0257(11) 0.0266(11) 0.0037(9) 0.0051(9) 0.0088(9)
O1D 0.0281(12) 0.0263(11) 0.0365(12) 0.0039(9) 0.0114(10) 0.0031(9)
O2B 0.0229(11) 0.0264(11) 0.0298(11) 0.0017(9) 0.0050(9) 0.0083(9)
O2C 0.0279(12) 0.0266(11) 0.0345(12) 0.0097(9) 0.0112(9) 0.0103(9)
O2 0.0458(15) 0.0321(13) 0.0360(14) 0.0083(10) -0.0001(11) 0.0008(11)
O2D 0.0609(18) 0.0382(14) 0.0512(16) -0.0073(12) 0.0306(14) -0.0096(13)
O20 0.0282(13) 0.0242(13) 0.0334(13) 0.0023(10) 0.0105(10) 0.0022(10)
O10 0.0263(12) 0.0257(12) 0.0298(12) 0.0044(10) 0.0060(9) 0.0058(10)
N1 0.0274(14) 0.0317(14) 0.0264(13) 0.0067(11) 0.0048(11) 0.0043(11)
N2 0.0267(14) 0.0291(14) 0.0323(14) 0.0008(11) 0.0084(11) 0.0046(11)
C1A 0.055(3) 0.050(2) 0.051(2) -0.0008(19) 0.005(2) 0.023(2)
C1P 0.034(2) 0.070(3) 0.042(2) 0.0192(19) 0.0074(16) 0.0169(19)
C1D 0.061(3) 0.058(3) 0.055(3) 0.017(2) 0.015(2) 0.016(2)
C1Q 0.053(3) 0.072(3) 0.033(2) 0.0004(19) 0.0072(17) 0.032(2)
C1B 0.077(3) 0.071(3) 0.063(3) 0.028(2) 0.037(3) 0.018(3)
C1C 0.096(4) 0.088(4) 0.060(3) -0.018(3) -0.008(3) 0.017(3)
C2D 0.055(2) 0.043(2) 0.038(2) 0.0151(17) 0.0153(18) 0.0104(18)
C2B 0.053(2) 0.042(2) 0.048(2) 0.0199(17) 0.0222(19) 0.0129(18)
C2A 0.055(2) 0.0377(19) 0.0302(18) -0.0024(15) 0.0089(16) 0.0180(18)
C2Q 0.080(3) 0.102(4) 0.030(2) 0.005(2) 0.007(2) 0.052(3)
C2C 0.063(3) 0.044(2) 0.053(3) -0.0120(19) -0.003(2) 0.014(2)
C2P 0.055(3) 0.089(4) 0.044(2) 0.024(2) -0.003(2) 0.024(3)
C3D 0.064(3) 0.0320(19) 0.045(2) 0.0000(17) 0.010(2) 0.0074(19)
C3Q 0.058(3) 0.067(3) 0.031(2) -0.0072(19) 0.0140(18) 0.017(2)
C3B 0.052(3) 0.069(3) 0.041(2) 0.026(2) 0.0086(19) 0.012(2)
C3A 0.062(3) 0.0299(18) 0.044(2) 0.0057(16) 0.0163(19) 0.0165(18)
C3P 0.069(3) 0.076(3) 0.031(2) 0.024(2) 0.005(2) 0.014(2)
C3C 0.068(3) 0.053(2) 0.047(2) -0.005(2) 0.018(2) 0.020(2)
C4B 0.035(2) 0.057(2) 0.048(2) 0.0223(19) 0.0060(17) 0.0125(18)
C4Q 0.054(3) 0.062(3) 0.049(2) -0.002(2) 0.023(2) 0.026(2)
C4A 0.054(2) 0.0292(18) 0.046(2) 0.0042(16) 0.0167(18) 0.0040(17)
C4D 0.053(2) 0.035(2) 0.044(2) 0.0022(16) 0.0024(18) 0.0007(18)
C4C 0.043(2) 0.045(2) 0.049(2) 0.0025(17) 0.0125(18) 0.0201(18)
C4P 0.056(3) 0.087(3) 0.040(2) 0.021(2) 0.021(2) 0.017(2)
C5B 0.0325(18) 0.0235(15) 0.0420(19) 0.0107(14) 0.0104(15) 0.0093(13)
C5D 0.047(2) 0.0302(17) 0.0346(19) 0.0095(14) 0.0113(16) -0.0004(16)
C5A 0.047(2) 0.0242(16) 0.0363(18) -0.0014(14) 0.0120(16) 0.0076(15)
C5C 0.042(2) 0.0234(16) 0.045(2) 0.0012(14) 0.0114(16) 0.0120(15)
C5Q 0.051(2) 0.057(2) 0.037(2) 0.0079(18) 0.0136(17) 0.027(2)
C5P 0.038(2) 0.058(2) 0.0341(19) 0.0097(17) 0.0095(16) 0.0103(18)
C6B 0.0328(18) 0.0293(17) 0.0410(19) 0.0077(14) 0.0082(15) 0.0095(14)
C6A 0.048(2) 0.0265(16) 0.0329(18) 0.0000(14) 0.0101(15) 0.0089(15)
C6C 0.037(2) 0.0324(18) 0.056(2) -0.0015(17) 0.0064(17) 0.0094(16)
C6D 0.052(2) 0.0286(18) 0.044(2) 0.0080(16) 0.0093(18) 0.0022(17)
C7B 0.0334(19) 0.0335(18) 0.057(2) 0.0163(17) 0.0173(17) 0.0090(15)
C7D 0.051(2) 0.0339(19) 0.042(2) 0.0105(16) 0.0052(18) -0.0028(17)
C7A 0.043(2) 0.0346(18) 0.0368(19) -0.0047(15) 0.0120(16) 0.0065(16)
C7C 0.043(2) 0.040(2) 0.065(3) -0.006(2) -0.006(2) 0.0089(18)
C8B 0.0266(16) 0.0245(15) 0.0364(18) 0.0038(13) 0.0045(13) 0.0063(13)
C8C 0.0285(17) 0.0299(16) 0.0422(19) 0.0097(14) 0.0140(14) 0.0116(14)
C8D 0.040(2) 0.0327(18) 0.042(2) 0.0038(15) 0.0112(16) -0.0038(15)
C8A 0.040(2) 0.0294(17) 0.042(2) -0.0034(15) 0.0064(16) 0.0022(15)
C9B 0.0311(18) 0.0284(17) 0.048(2) 0.0081(15) 0.0043(15) 0.0124(14)
C9C 0.040(2) 0.0353(19) 0.055(2) 0.0083(17) 0.0165(18) 0.0198(16)
C9A 0.049(3) 0.039(2) 0.075(3) -0.016(2) -0.003(2) 0.0032(19)
C9D 0.060(3) 0.039(2) 0.071(3) 0.018(2) 0.022(2) -0.005(2)
C10B 0.0307(18) 0.0343(18) 0.052(2) -0.0016(16) 0.0099(16) 0.0155(15)
C10C 0.046(2) 0.046(2) 0.054(2) 0.0184(19) 0.0103(18) 0.0268(19)
C10D 0.045(3) 0.064(3) 0.098(4) 0.020(3) 0.030(3) -0.006(2)
C10A 0.049(3) 0.049(3) 0.094(4) -0.027(3) -0.010(3) -0.002(2)
C11B 0.0270(17) 0.0317(17) 0.0384(18) -0.0023(14) 0.0089(14) 0.0088(14)
C11C 0.0354(19) 0.045(2) 0.0375(19) 0.0176(16) 0.0075(15) 0.0162(16)
C11A 0.036(2) 0.056(3) 0.081(3) -0.016(2) -0.011(2) 0.008(2)
C12B 0.0225(15) 0.0238(15) 0.0310(16) -0.0008(12) 0.0037(12) 0.0031(12)
C12A 0.0306(19) 0.039(2) 0.048(2) -0.0022(16) 0.0017(16) 0.0034(15)
C12C 0.0281(17) 0.0324(17) 0.0351(17) 0.0119(14) 0.0112(14) 0.0079(14)
C12D 0.035(2) 0.043(2) 0.058(2) 0.0046(18) 0.0185(18) 0.0014(17)
C13B 0.0195(14) 0.0238(15) 0.0296(16) -0.0001(12) 0.0029(12) 0.0073(12)
C13A 0.0301(18) 0.0320(17) 0.0358(18) 0.0012(14) 0.0058(14) 0.0002(14)
C13C 0.0257(16) 0.0272(16) 0.0365(17) 0.0090(13) 0.0120(13) 0.0090(13)
C13D 0.0365(19) 0.0300(17) 0.0397(19) 0.0024(14) 0.0142(15) -0.0015(15)
C14B 0.0255(15) 0.0196(14) 0.0284(16) 0.0082(12) 0.0083(12) 0.0067(12)
C14D 0.0309(18) 0.0286(17) 0.0373(18) 0.0058(14) 0.0100(14) 0.0026(14)
C15B 0.0222(15) 0.0318(16) 0.0316(17) 0.0039(13) 0.0068(13) 0.0057(13)
C15C 0.0251(16) 0.0378(18) 0.0328(17) 0.0073(14) 0.0059(13) 0.0077(14)
C15A 0.0240(17) 0.042(2) 0.046(2) -0.0014(16) 0.0027(15) 0.0054(15)
C15D 0.0296(19) 0.048(2) 0.069(3) 0.009(2) 0.0157(19) 0.0093(17)
C16B 0.040(2) 0.044(2) 0.0322(18) 0.0027(15) 0.0110(15) 0.0121(16)
C16A 0.036(2) 0.055(2) 0.042(2) -0.0017(18) 0.0015(16) 0.0139(18)
C16C 0.038(2) 0.051(2) 0.0359(19) 0.0112(17) 0.0084(16) 0.0107(17)
C16D 0.051(3) 0.066(3) 0.080(4) 0.010(3) 0.006(2) 0.010(2)
C17D 0.054(3) 0.092(4) 0.092(4) 0.038(3) 0.011(3) 0.022(3)
C17B 0.045(2) 0.059(2) 0.0294(18) 0.0085(17) 0.0114(16) 0.0111(19)
C17A 0.037(2) 0.058(2) 0.048(2) 0.0132(19) 0.0052(17) 0.0180(19)
C17C 0.049(2) 0.068(3) 0.035(2) -0.0015(19) 0.0101(18) 0.009(2)
C18A 0.0253(18) 0.042(2) 0.056(2) 0.0001(17) 0.0054(16) 0.0092(15)
C18B 0.038(2) 0.049(2) 0.048(2) 0.0214(18) 0.0139(17) 0.0099(17)
C18C 0.047(2) 0.054(3) 0.050(2) -0.015(2) 0.0054(19) 0.010(2)
C18D 0.042(3) 0.082(4) 0.106(4) 0.041(3) 0.032(3) 0.026(3)
C19B 0.0327(18) 0.0323(18) 0.043(2) 0.0112(15) 0.0101(15) 0.0083(15)
C19A 0.0310(19) 0.048(2) 0.046(2) -0.0034(17) 0.0029(16) 0.0103(17)
C19C 0.053(2) 0.039(2) 0.047(2) -0.0027(17) 0.0025(19) 0.0116(18)
C19D 0.042(3) 0.052(3) 0.123(5) 0.022(3) 0.031(3) 0.016(2)
C20B 0.0254(16) 0.0328(17) 0.0340(17) 0.0046(14) 0.0084(13) 0.0076(13)
C20C 0.040(2) 0.0374(19) 0.0338(18) 0.0035(15) 0.0027(15) 0.0098(16)
C20A 0.0295(18) 0.047(2) 0.043(2) 0.0027(17) 0.0007(15) 0.0115(16)
C20D 0.038(2) 0.055(3) 0.084(3) 0.009(2) 0.019(2) 0.014(2)
C21A 0.041(2) 0.048(2) 0.072(3) 0.003(2) 0.005(2) 0.0137(19)
C21B 0.085(4) 0.068(3) 0.065(3) 0.041(3) 0.029(3) 0.028(3)
C21C 0.095(4) 0.079(4) 0.067(3) -0.032(3) 0.012(3) 0.023(3)
C21D 0.059(3) 0.104(5) 0.161(7) 0.075(5) 0.043(4) 0.036(3)
C14A 0.0271(16) 0.0272(16) 0.0339(18) 0.0023(13) 0.0055(13) 0.0080(13)
C14C 0.0247(15) 0.0227(15) 0.0285(16) 0.0026(12) 0.0068(12) 0.0056(12)
C11D 0.040(2) 0.058(3) 0.089(4) 0.016(3) 0.026(2) 0.000(2)

loop_
_atom_type_symbol
_atom_type_description
_atom_type_scat_dispersion_real
_atom_type_scat_dispersion_imag
_atom_type_scat_source
C C 0.0033 0.0016 'International Tables Vol C Tables 4.2.6.8 and 6.1.1.4'
H H 0.0000 0.0000 'International Tables Vol C Tables 4.2.6.8 and 6.1.1.4'
N N 0.0061 0.0033 'International Tables Vol C Tables 4.2.6.8 and 6.1.1.4'
O O 0.0106 0.0060 'International Tables Vol C Tables 4.2.6.8 and 6.1.1.4'
Fe Fe 0.3463 0.8444 'International Tables Vol C Tables 4.2.6.8 and 6.1.1.4'
Cl Cl 0.1484 0.1585 'International Tables Vol C Tables 4.2.6.8 and 6.1.1.4'

loop_
_geom_angle_atom_site_label_1
_geom_angle_atom_site_label_2
_geom_angle_atom_site_label_3
_geom_angle
_geom_angle_site_symmetry_1
_geom_angle_site_symmetry_3
O1 Fe1 O10 98.07(10) . 2_578
O1 Fe1 O10 171.95(9) . .
O10 Fe1 O10 87.66(10) 2_578 .
O1 Fe1 O1B 101.08(9) . .
O10 Fe1 O1B 82.74(9) 2_578 .
O10 Fe1 O1B 85.19(9) . .
O1 Fe1 O2B 93.98(9) . 2_578
O10 Fe1 O2B 86.92(9) 2_578 2_578
O10 Fe1 O2B 80.63(9) . 2_578
O1B Fe1 O2B 162.76(9) . 2_578
O1 Fe1 N1 83.28(10) . .
O10 Fe1 N1 172.48(10) 2_578 .
O10 Fe1 N1 91.78(10) . .
O1B Fe1 N1 89.74(9) . .
O2B Fe1 N1 100.39(9) 2_578 .
O1 Fe1 Fe1 141.94(7) . 2_578
O10 Fe1 Fe1 44.19(7) 2_578 2_578
O10 Fe1 Fe1 43.48(6) . 2_578
O1B Fe1 Fe1 81.64(6) . 2_578
O2B Fe1 Fe1 81.34(6) 2_578 2_578
N1 Fe1 Fe1 134.78(8) . 2_578
O1D Fe2 O20 173.47(10) . 2_587
O1D Fe2 O20 94.79(10) . .
O20 Fe2 O20 87.61(11) 2_587 .
O1D Fe2 O1C 100.08(9) . .
O20 Fe2 O1C 86.21(10) 2_587 .
O20 Fe2 O1C 83.60(10) . .
O1D Fe2 O2C 93.16(9) . .
O20 Fe2 O2C 80.93(10) 2_587 .
O20 Fe2 O2C 86.16(10) . .
O1C Fe2 O2C 163.87(9) . .
O1D Fe2 N2 85.21(10) . .
O20 Fe2 N2 92.87(10) 2_587 .
O20 Fe2 N2 175.50(11) . .
O1C Fe2 N2 91.97(9) . .
O2C Fe2 N2 98.33(10) . .
O1D Fe2 Fe2 138.17(7) . 2_587
O20 Fe2 Fe2 43.90(7) 2_587 2_587
O20 Fe2 Fe2 43.72(7) . 2_587
O1C Fe2 Fe2 82.93(6) . 2_587
O2C Fe2 Fe2 81.06(6) . 2_587
N2 Fe2 Fe2 136.59(8) . 2_587
C14C O1C Fe2 124.14(19) 2_587 .
C14A O1 Fe1 131.7(2) . .
C14B O1B Fe1 125.45(19) . .
C14D O1D Fe2 131.5(2) . .
C14B O2B Fe1 124.11(19) . 2_578
C14C O2C Fe2 125.08(19) . .
C14A O2 O10 97.5(2) . 2_578
C14D O2D O20 76.4(2) . 2_587
Fe2 O20 Fe2 92.38(11) 2_587 .
Fe1 O10 Fe1 92.33(10) 2_578 .
C1P N1 C5P 118.1(3) . .
C1P N1 Fe1 119.4(2) . .
C5P N1 Fe1 122.4(2) . .
C5Q N2 C1Q 118.1(3) . .
C5Q N2 Fe2 121.0(2) . .
C1Q N2 Fe2 120.7(2) . .
N1 C1P C2P 122.6(4) . .
N2 C1Q C2Q 121.8(4) . .
C3D C2D C7D 117.2(4) . .
C3D C2D C1D 120.9(4) . .
C7D C2D C1D 122.0(4) . .
C3B C2B C7B 117.9(4) . .
C3B C2B C1B 121.4(4) . .
C7B C2B C1B 120.7(4) . .
C3A C2A C7A 117.9(3) . .
C3A C2A C1A 120.5(3) . .
C7A C2A C1A 121.6(4) . .
C3Q C2Q C1Q 120.2(4) . .
C3C C2C C7C 117.2(4) . .
C3C C2C C1C 121.4(5) . .
C7C C2C C1C 121.4(5) . .
C3P C2P C1P 119.2(4) . .
C4D C3D C2D 121.6(4) . .
C2Q C3Q C4Q 118.1(4) . .
C2B C3B C4B 121.7(4) . .
C4A C3A C2A 121.1(3) . .
C2P C3P C4P 118.6(4) . .
C4C C3C C2C 121.6(4) . .
C3B C4B C5B 120.8(4) . .
C3Q C4Q C5Q 119.6(4) . .
C3A C4A C5A 121.5(4) . .
C3D C4D C5D 121.3(4) . .
C3C C4C C5C 121.1(4) . .
C5P C4P C3P 119.2(4) . .
C6B C5B C4B 117.7(3) . .
C6B C5B C8B 121.8(3) . .
C4B C5B C8B 120.5(3) . .
C6D C5D C4D 117.1(4) . .
C6D C5D C8D 124.0(3) . .
C4D C5D C8D 118.9(3) . .
C6A C5A C4A 117.0(3) . .
C6A C5A C8A 121.9(3) . .
C4A C5A C8A 120.9(3) . .
C6C C5C C4C 117.7(4) . .
C6C C5C C8C 122.3(3) . .
C4C C5C C8C 120.0(3) . .
N2 C5Q C4Q 122.2(4) . .
N1 C5P C4P 122.4(4) . .
C5B C6B C7B 121.1(3) . .
C7A C6A C5A 121.7(3) . .
C7C C6C C5C 120.3(4) . .
C7D C6D C5D 121.5(4) . .
C2B C7B C6B 120.8(4) . .
C6D C7D C2D 121.3(4) . .
C6A C7A C2A 120.9(4) . .
C6C C7C C2C 122.0(4) . .
C13B C8B C9B 118.7(3) . .
C13B C8B C5B 121.1(3) . .
C9B C8B C5B 120.2(3) . .
C9C C8C C13C 118.0(3) . .
C9C C8C C5C 119.4(3) . .
C13C C8C C5C 122.5(3) . .
C9D C8D C13D 118.7(4) . .
C9D C8D C5D 118.0(3) . .
C13D C8D C5D 123.3(3) . .
C9A C8A C13A 118.9(4) . .
C9A C8A C5A 117.7(3) . .
C13A C8A C5A 123.3(3) . .
C10B C9B C8B 120.3(3) . .
C10C C9C C8C 121.5(3) . .
C10A C9A C8A 121.1(4) . .
C10D C9D C8D 120.6(4) . .
C9B C10B C11B 120.4(3) . .
C9C C10C C11C 119.8(3) . .
C11D C10D C9D 120.5(4) . .
C11A C10A C9A 119.5(4) . .
C10B C11B C12B 121.2(3) . .
C10C C11C C12C 121.5(4) . .
C10A C11A C12A 121.2(4) . .
C11B C12B C13B 117.7(3) . .
C11B C12B C15B 119.5(3) . .
C13B C12B C15B 122.7(3) . .
C11A C12A C13A 118.8(4) . .
C11A C12A C15A 118.1(3) . .
C13A C12A C15A 123.0(3) . .
C11C C12C C13C 118.1(3) . .
C11C C12C C15C 119.5(3) . .
C13C C12C C15C 122.4(3) . .
C11D C12D C13D 118.7(4) . .
C11D C12D C15D 117.4(4) . .
C13D C12D C15D 123.9(3) . .
C8B C13B C12B 121.7(3) . .
C8B C13B C14B 118.5(3) . .
C12B C13B C14B 119.7(3) . .
C8A C13A C12A 120.3(3) . .
C8A C13A C14A 119.5(3) . .
C12A C13A C14A 120.2(3) . .
C8C C13C C12C 121.1(3) . .
C8C C13C C14C 119.4(3) . .
C12C C13C C14C 119.6(3) . .
C8D C13D C12D 120.7(3) . .
C8D C13D C14D 120.1(3) . .
C12D C13D C14D 119.2(3) . .
O2B C14B O1B 127.3(3) . .
O2B C14B C13B 117.3(3) . .
O1B C14B C13B 115.5(3) . .
O2D C14D O1D 126.2(3) . .
O2D C14D C13D 119.3(3) . .
O1D C14D C13D 114.5(3) . .
C20B C15B C16B 117.0(3) . .
C20B C15B C12B 122.1(3) . .
C16B C15B C12B 120.9(3) . .
C20C C15C C16C 117.9(3) . .
C20C C15C C12C 121.4(3) . .
C16C C15C C12C 120.7(3) . .
C16A C15A C20A 118.2(4) . .
C16A C15A C12A 119.2(3) . .
C20A C15A C12A 122.5(3) . .
C20D C15D C16D 117.4(4) . .
C20D C15D C12D 123.4(4) . .
C16D C15D C12D 119.1(4) . .
C17B C16B C15B 121.4(3) . .
C15A C16A C17A 121.3(4) . .
C17C C16C C15C 121.4(4) . .
C17D C16D C15D 121.5(5) . .
C18D C17D C16D 120.5(5) . .
C16B C17B C18B 121.9(3) . .
C16A C17A C18A 120.8(4) . .
C16C C17C C18C 120.3(4) . .
C19A C18A C17A 117.7(4) . .
C19A C18A C21A 121.5(4) . .
C17A C18A C21A 120.7(4) . .
C19B C18B C17B 117.3(3) . .
C19B C18B C21B 121.1(4) . .
C17B C18B C21B 121.6(4) . .
C19C C18C C17C 118.4(4) . .
C19C C18C C21C 121.1(4) . .
C17C C18C C21C 120.5(4) . .
C19D C18D C17D 118.4(5) . .
C19D C18D C21D 121.3(6) . .
C17D C18D C21D 120.3(6) . .
C18B C19B C20B 121.3(3) . .
C18A C19A C20A 122.0(4) . .
C18C C19C C20C 121.3(4) . .
C18D C19D C20D 121.8(5) . .
C19B C20B C15B 121.1(3) . .
C15C C20C C19C 120.6(4) . .
C19A C20A C15A 119.9(4) . .
C19D C20D C15D 120.5(5) . .
O2 C14A O1 125.7(3) . .
O2 C14A C13A 119.2(3) . .
O1 C14A C13A 115.0(3) . .
O2C C14C O1C 126.6(3) . 2_587
O2C C14C C13C 116.7(3) . .
O1C C14C C13C 116.7(3) 2_587 .
C10D C11D C12D 120.9(4) . .
Cl1 C1S Cl2B 59.7(8) . .
Cl1 C1S Cl1A 126.9(6) . .
Cl2B C1S Cl1A 77.7(7) . .
Cl1 C1S Cl2 105.1(6) . .
Cl2B C1S Cl2 53.0(8) . .
Cl1A C1S Cl2 24.8(4) . .
Cl1 C1S Cl1B 141.8(7) . .
Cl2B C1S Cl1B 101.3(8) . .
Cl1A C1S Cl1B 23.7(3) . .
Cl2 C1S Cl1B 48.3(6) . .
Cl1 C1S Cl2A 18.5(4) . .
Cl2B C1S Cl2A 46.8(7) . .
Cl1A C1S Cl2A 108.4(4) . .
Cl2 C1S Cl2A 87.1(5) . .
Cl1B C1S Cl2A 124.8(5) . .
Cl2A Cl1 C1S 114.6(13) . .
Cl2A Cl1 Cl2B 65.1(11) . .
C1S Cl1 Cl2B 63.1(8) . .
Cl1A Cl2 Cl1B 6.2(7) . .
Cl1A Cl2 Cl2B 137.5(14) . .
Cl1B Cl2 Cl2B 134.6(10) . .
Cl1A Cl2 C1S 76.2(9) . .
Cl1B Cl2 C1S 73.1(7) . .
Cl2B Cl2 C1S 61.5(8) . .
Cl2 Cl1A Cl1B 167.9(13) . .
Cl2 Cl1A C1S 79.0(9) . .
Cl1B Cl1A C1S 94.7(9) . .
Cl2 Cl1A Cl2B 28.9(9) . .
Cl1B Cl1A Cl2B 144.5(10) . .
C1S Cl1A Cl2B 50.3(5) . .
Cl1 Cl2A Cl2B 89.9(13) . .
Cl1 Cl2A C1S 46.9(10) . .
Cl2B Cl2A C1S 56.2(8) . .
Cl2A Cl2B Cl2 117.1(13) . .
Cl2A Cl2B Cl1 25.0(5) . .
Cl2 Cl2B Cl1 113.7(13) . .
Cl2A Cl2B C1S 77.0(10) . .
Cl2 Cl2B C1S 65.5(9) . .
Cl1 Cl2B C1S 57.2(8) . .
Cl2A Cl2B Cl1A 110.9(11) . .
Cl2 Cl2B Cl1A 13.6(5) . .
Cl1 Cl2B Cl1A 102.8(10) . .
C1S Cl2B Cl1A 52.0(6) . .
Cl1A Cl1B Cl2 5.8(6) . .
Cl1A Cl1B C1S 61.6(8) . .
Cl2 Cl1B C1S 58.6(5) . .
Cl11 C10S Cl10 107.2(8) . .
Cl20 C10T Cl21 85.8(10) . .
Cl31 C10U Cl30 103.7(11) . .
C60S Cl40 C50S 75.6(11) . .
C60S Cl40 Cl80 3.2(8) . .
C50S Cl40 Cl80 75.4(10) . .
C60S Cl40 Cl81 70.2(10) . .
C50S Cl40 Cl81 6.5(15) . .
Cl80 Cl40 Cl81 70.1(9) . .
C60S Cl40 C80S 13.6(9) . .
C50S Cl40 C80S 63.6(11) . .
Cl80 Cl40 C80S 12.2(8) . .
Cl81 Cl40 C80S 58.6(10) . .
Cl40 C50S Cl50 162.0(18) . .
Cl40 C60S Cl60 164.7(11) . .
Cl80 C80S Cl81 88(4) . .
Cl80 C80S Cl40 44(3) . .
Cl81 C80S Cl40 46.3(8) . .
Cl40 Cl81 C80S 75.1(11) . .
C80S Cl80 Cl40 124(4) . .

loop_
_geom_bond_atom_site_label_1
_geom_bond_atom_site_label_2
_geom_bond_distance
_geom_bond_site_symmetry_2
Fe1 O1 1.969(2) .
Fe1 O10 1.986(2) 2_578
Fe1 O10 2.012(2) .
Fe1 O1B 2.040(2) .
Fe1 O2B 2.076(2) 2_578
Fe1 N1 2.149(3) .
Fe1 Fe1 2.8843(9) 2_578
Fe2 O1D 1.964(2) .
Fe2 O20 1.969(3) 2_587
Fe2 O20 1.976(2) .
Fe2 O1C 2.060(2) .
Fe2 O2C 2.096(2) .
Fe2 N2 2.144(3) .
Fe2 Fe2 2.8472(8) 2_587
O1C C14C 1.277(4) 2_587
O1 C14A 1.291(4) .
O1B C14B 1.271(4) .
O1D C14D 1.286(4) .
O2B C14B 1.270(4) .
O2B Fe1 2.076(2) 2_578
O2C C14C 1.263(4) .
O2 C14A 1.231(4) .
O2 O10 2.888(3) 2_578
O2D C14D 1.233(4) .
O2D O20 5.022(4) 2_587
O20 Fe2 1.969(3) 2_587
O10 Fe1 1.986(2) 2_578
N1 C1P 1.336(5) .
N1 C5P 1.337(4) .
N2 C5Q 1.339(5) .
N2 C1Q 1.339(5) .
C1A C2A 1.513(5) .
C1P C2P 1.385(5) .
C1D C2D 1.502(6) .
C1Q C2Q 1.381(5) .
C1B C2B 1.521(6) .
C1C C2C 1.523(7) .
C2D C3D 1.393(6) .
C2D C7D 1.406(5) .
C2B C3B 1.388(6) .
C2B C7B 1.386(6) .
C2A C3A 1.388(6) .
C2A C7A 1.403(5) .
C2Q C3Q 1.364(6) .
C2C C3C 1.400(6) .
C2C C7C 1.390(7) .
C2P C3P 1.370(7) .
C3D C4D 1.381(6) .
C3Q C4Q 1.371(6) .
C3B C4B 1.387(6) .
C3A C4A 1.383(6) .
C3P C4P 1.380(6) .
C3C C4C 1.375(6) .
C4B C5B 1.396(5) .
C4Q C5Q 1.382(5) .
C4A C5A 1.408(5) .
C4D C5D 1.411(5) .
C4C C5C 1.407(5) .
C4P C5P 1.383(5) .
C5B C6B 1.390(5) .
C5B C8B 1.501(5) .
C5D C6D 1.392(5) .
C5D C8D 1.503(6) .
C5A C6A 1.394(5) .
C5A C8A 1.495(5) .
C5C C6C 1.399(5) .
C5C C8C 1.492(5) .
C6B C7B 1.403(5) .
C6A C7A 1.382(5) .
C6C C7C 1.394(6) .
C6D C7D 1.386(6) .
C8B C13B 1.397(4) .
C8B C9B 1.407(5) .
C8C C9C 1.405(5) .
C8C C13C 1.409(5) .
C8D C9D 1.404(5) .
C8D C13D 1.406(5) .
C8A C9A 1.399(5) .
C8A C13A 1.408(5) .
C9B C10B 1.384(5) .
C9C C10C 1.377(6) .
C9A C10A 1.388(7) .
C9D C10D 1.392(7) .
C10B C11B 1.390(5) .
C10C C11C 1.380(5) .
C10D C11D 1.374(7) .
C10A C11A 1.386(6) .
C11B C12B 1.400(4) .
C11C C12C 1.402(5) .
C11A C12A 1.399(5) .
C12B C13B 1.412(4) .
C12B C15B 1.494(4) .
C12A C13A 1.408(5) .
C12A C15A 1.503(5) .
C12C C13C 1.412(5) .
C12C C15C 1.491(5) .
C12D C11D 1.402(5) .
C12D C13D 1.412(5) .
C12D C15D 1.488(6) .
C13B C14B 1.514(4) .
C13A C14A 1.525(5) .
C13C C14C 1.513(4) .
C13D C14D 1.523(5) .
C15B C20B 1.400(5) .
C15B C16B 1.405(5) .
C15C C20C 1.390(5) .
C15C C16C 1.398(5) .
C15A C16A 1.391(5) .
C15A C20A 1.399(5) .
C15D C20D 1.401(6) .
C15D C16D 1.405(7) .
C16B C17B 1.372(5) .
C16A C17A 1.391(6) .
C16C C17C 1.389(6) .
C16D C17D 1.398(7) .
C17D C18D 1.391(8) .
C17B C18B 1.397(6) .
C17A C18A 1.393(6) .
C17C C18C 1.396(6) .
C18A C19A 1.389(5) .
C18A C21A 1.511(5) .
C18B C19B 1.389(5) .
C18B C21B 1.517(5) .
C18C C19C 1.385(6) .
C18C C21C 1.517(6) .
C18D C19D 1.383(8) .
C18D C21D 1.508(7) .
C19B C20B 1.397(5) .
C19A C20A 1.394(5) .
C19C C20C 1.396(5) .
C19D C20D 1.398(6) .
C14C O1C 1.276(4) 2_587
C1S Cl1 1.590(11) .
C1S Cl2B 1.687(19) .
C1S Cl1A 1.729(8) .
C1S Cl2 1.747(11) .
C1S Cl1B 1.959(12) .
C1S Cl2A 1.978(10) .
Cl1 Cl2A 0.689(10) .
Cl1 Cl2B 1.63(2) .
Cl2 Cl1A 0.746(12) .
Cl2 Cl1B 1.529(19) .
Cl2 Cl2B 1.53(2) .
Cl1A Cl1B 0.792(11) .
Cl1A Cl2B 2.14(2) .
Cl2A Cl2B 1.481(19) .
C10S Cl11 1.759(15) .
C10S Cl10 1.857(15) .
C10T Cl20 2.05(3) .
C10T Cl21 2.14(3) .
C10U Cl31 1.70(2) .
C10U Cl30 1.86(2) .
Cl40 C60S 1.197(14) .
Cl40 C50S 1.47(2) .
Cl40 Cl80 2.08(2) .
Cl40 Cl81 1.86(2) .
Cl40 C80S 2.49(3) .
C50S Cl50 1.52(2) .
C60S Cl60 1.552(19) .
Cl71 Cl70 2.29(3) .
C80S Cl80 0.64(3) .
C80S Cl81 2.20(4) .
